data_7026608
loop_
_publ_author_name
'Kou, Hui-Zhong'
'An, Guang-Yu'
'Ji, Cong-Min'
'Wang, Bing-Wu'
'Cui, Ai-Li'

_publ_section_title
;
 Ferromagnetic coupling in oximato-bridged multi-decker Ni(II) clusters.
;
_journal_issue 40
_journal_name_full 'Dalton transactions (Cambridge, England : 2003)'
_journal_page_first 9604
_journal_page_last 9610
_journal_paper_doi 10.1039/c0dt00528b
_journal_volume 39
_journal_year 2010
_chemical_formula_sum 'C48 H50 Cl2 N16 Ni4 O12'
_chemical_formula_weight 1348.78
_chemical_name_systematic
;
?
;
_space_group_IT_number 2
_symmetry_cell_setting triclinic
_symmetry_space_group_name_Hall '-P 1'
_symmetry_space_group_name_H-M 'P -1'
_atom_sites_solution_hydrogens geom
_atom_sites_solution_primary direct
_atom_sites_solution_secondary difmap
_audit_creation_method SHELXL-97
_cell_angle_alpha 90.01(3)
_cell_angle_beta 101.31(3)
_cell_angle_gamma 107.17(3)
_cell_formula_units_Z 1
_cell_length_a 11.010(2)
_cell_length_b 11.330(2)
_cell_length_c 12.912(3)
_cell_measurement_reflns_used 3066
_cell_measurement_temperature 293(2)
_cell_measurement_theta_max 25.00
_cell_measurement_theta_min 3.12
_cell_volume 1506.1(6)
_computing_cell_refinement 'crystalstructure 3.6.0 (Rigaku, 2004)'
_computing_data_collection 'crystalstructure 3.6.0 (Rigaku, 2004)'
_computing_data_reduction 'SHELXL-97 (Sheldrick, 1997)'
_computing_molecular_graphics 'XP (Sheldrick, 1998)'
_computing_publication_material 'XP (Sheldrick, 1998)'
_computing_structure_refinement 'SHELXL-97 (Sheldrick, 1997)'
_computing_structure_solution 'SHELXS-97 (Sheldrick, 1990)'
_diffrn_ambient_temperature 293(2)
_diffrn_detector_area_resol_mean 0.77
_diffrn_measured_fraction_theta_full 0.996
_diffrn_measured_fraction_theta_max 0.996
_diffrn_measurement_device_type 'Rigaku R-AXIS RAPID IP'
_diffrn_measurement_method '\w scans'
_diffrn_radiation_monochromator graphite
_diffrn_radiation_source 'fine-focus sealed tube'
_diffrn_radiation_type MoK\a
_diffrn_radiation_wavelength 0.71073
_diffrn_reflns_av_R_equivalents 0.0726
_diffrn_reflns_av_sigmaI/netI 0.0955
_diffrn_reflns_limit_h_max 13
_diffrn_reflns_limit_h_min -13
_diffrn_reflns_limit_k_max 13
_diffrn_reflns_limit_k_min -11
_diffrn_reflns_limit_l_max 15
_diffrn_reflns_limit_l_min -15
_diffrn_reflns_number 11914
_diffrn_reflns_theta_full 25.00
_diffrn_reflns_theta_max 25.00
_diffrn_reflns_theta_min 3.12
_diffrn_standards_decay_% 0
_exptl_absorpt_coefficient_mu 1.389
_exptl_absorpt_correction_T_max 1.000
_exptl_absorpt_correction_T_min 0.535
_exptl_absorpt_correction_type empirical
_exptl_absorpt_process_details 'ABSCOR; Higashi, 1995'
_exptl_crystal_colour brown
_exptl_crystal_density_diffrn 1.487
_exptl_crystal_density_method 'not measured'
_exptl_crystal_description platelet
_exptl_crystal_F_000 692
_exptl_crystal_size_max 0.22
_exptl_crystal_size_mid 0.16
_exptl_crystal_size_min 0.10
_refine_diff_density_max 1.376
_refine_diff_density_min -1.012
_refine_diff_density_rms 0.162
_refine_ls_extinction_coef 0.019(4)
_refine_ls_extinction_expression Fc^*^=kFc[1+0.001xFc^2^\l^3^/sin(2\q)]^-1/4^
_refine_ls_extinction_method SHELXL
_refine_ls_goodness_of_fit_ref 1.138
_refine_ls_hydrogen_treatment constr
_refine_ls_matrix_type full
_refine_ls_number_parameters 371
_refine_ls_number_reflns 5288
_refine_ls_number_restraints 0
_refine_ls_restrained_S_all 1.138
_refine_ls_R_factor_all 0.1349
_refine_ls_R_factor_gt 0.0788
_refine_ls_shift/su_max 0.001
_refine_ls_shift/su_mean 0.000
_refine_ls_structure_factor_coef Fsqd
_refine_ls_weighting_details 'calc w=1/[\s^2^(Fo^2^)+(0.1458P)^2^+0.5000P] where P=(Fo^2^+2Fc^2^)/3'
_refine_ls_weighting_scheme calc
_refine_ls_wR_factor_gt 0.2086
_refine_ls_wR_factor_ref 0.2779
_reflns_number_gt 3066
_reflns_number_total 5288
_reflns_threshold_expression >2sigma(I)
_cod_data_source_file c0dt00528b.txt
_cod_data_source_block 2
_cod_depositor_comments
;
The following automatic conversions were performed:

'_symmetry_cell_setting' value 'Triclinic' changed to 'triclinic'
according to /home/saulius/struct/CIF-dictionaries/cif_core.dic
dictionary named 'cif_core.dic' version 2.4.2 from
2011-04-26.

'_exptl_absorpt_correction_type' value 'Empirical'
changed to 'empirical' according to
/home/saulius/struct/CIF-dictionaries/cif_core.dic dictionary named
'cif_core.dic' version 2.4.2 from 2011-04-26.

Automatic conversion script
Id: cif_fix_values 1891 2012-01-12 08:04:46Z andrius 
;
_cod_original_cell_volume 1506.1(5)
_cod_original_sg_symbol_H-M P-1
_cod_database_code 7026608

loop_
_symmetry_equiv_pos_as_xyz
'x, y, z'
'-x, -y, -z'

loop_
_atom_site_label
_atom_site_type_symbol
_atom_site_fract_x
_atom_site_fract_y
_atom_site_fract_z
_atom_site_U_iso_or_equiv
_atom_site_adp_type
_atom_site_occupancy
_atom_site_symmetry_multiplicity
_atom_site_calc_flag
_atom_site_refinement_flags
Ni1 Ni 0.95220(10) 0.82520(9) 0.03269(7) 0.0457(4) Uani 1 1 d .
Ni2 Ni 0.90918(10) 0.94992(9) 0.25300(7) 0.0465(4) Uani 1 1 d .
Cl1 Cl 0.7881(3) 0.3070(3) 0.48104(19) 0.0827(9) Uani 1 1 d .
O1 O 0.9168(6) 0.7236(5) 0.1574(4) 0.0525(14) Uani 1 1 d .
O2 O 1.0419(6) 1.0269(5) -0.1266(4) 0.0517(14) Uani 1 1 d .
O3 O 0.8029(14) 0.4318(8) 0.5084(7) 0.154(5) Uani 1 1 d .
O4 O 0.8218(11) 0.2464(7) 0.5717(5) 0.121(3) Uani 1 1 d .
O5 O 0.8654(13) 0.3011(9) 0.4078(7) 0.147(5) Uani 1 1 d .
O6 O 0.6630(13) 0.2390(15) 0.4336(10) 0.205(7) Uani 1 1 d .
N1 N 0.8565(7) 0.9078(6) 0.3819(5) 0.0490(17) Uani 1 1 d .
N2 N 0.8919(6) 0.7828(6) 0.2393(4) 0.0458(16) Uani 1 1 d .
N3 N 0.8561(8) 0.5970(6) 0.3218(5) 0.067(2) Uani 1 1 d .
H3A H 0.8694 0.5600 0.2689 0.080 Uiso 1 1 calc R
H3B H 0.8376 0.5569 0.3760 0.080 Uiso 1 1 calc R
N4 N 0.9308(7) 0.6706(6) -0.0650(4) 0.0485(17) Uani 1 1 d .
N5 N 0.9943(7) 0.9016(6) -0.1029(5) 0.0482(16) Uani 1 1 d .
N6 N 1.0593(7) 0.8802(6) -0.2593(5) 0.0536(18) Uani 1 1 d .
H6A H 1.0758 0.8394 -0.3082 0.064 Uiso 1 1 calc R
N7 N 0.7427(7) 0.7848(6) -0.0261(5) 0.0561(18) Uani 1 1 d .
N8 N 1.1586(7) 0.8602(6) 0.0948(5) 0.0512(17) Uani 1 1 d .
C1 C 0.8751(9) 0.5544(7) -0.0469(6) 0.056(2) Uani 1 1 d .
H1A H 0.8546 0.5372 0.0191 0.068 Uiso 1 1 calc R
C2 C 0.8459(10) 0.4569(8) -0.1213(7) 0.064(3) Uani 1 1 d .
H2A H 0.8069 0.3763 -0.1053 0.077 Uiso 1 1 calc R
C3 C 0.8753(10) 0.4812(8) -0.2188(7) 0.069(3) Uani 1 1 d .
H3C H 0.8560 0.4178 -0.2707 0.083 Uiso 1 1 calc R
C4 C 0.9356(10) 0.6050(8) -0.2384(6) 0.059(2) Uani 1 1 d .
H4A H 0.9584 0.6240 -0.3034 0.071 Uiso 1 1 calc R
C5 C 0.9604(8) 0.6964(7) -0.1621(6) 0.051(2) Uani 1 1 d .
C6 C 1.0076(8) 0.8283(7) -0.1779(5) 0.0449(18) Uani 1 1 d .
C8 C 0.8350(9) 0.9817(8) 0.4529(6) 0.058(2) Uani 1 1 d .
H8A H 0.8499 1.0652 0.4407 0.069 Uiso 1 1 calc R
C9 C 0.7917(11) 0.9392(9) 0.5436(6) 0.069(3) Uani 1 1 d .
H9A H 0.7743 0.9919 0.5900 0.083 Uiso 1 1 calc R
C10 C 0.7750(11) 0.8150(10) 0.5633(7) 0.073(3) Uani 1 1 d .
H10A H 0.7475 0.7839 0.6242 0.088 Uiso 1 1 calc R
C11 C 0.7989(11) 0.7403(9) 0.4937(7) 0.068(3) Uani 1 1 d .
H11A H 0.7881 0.6573 0.5062 0.081 Uiso 1 1 calc R
C12 C 0.8394(8) 0.7880(8) 0.4038(6) 0.051(2) Uani 1 1 d .
C13 C 0.8640(9) 0.7159(7) 0.3197(6) 0.054(2) Uani 1 1 d .
C14 C 1.2039(9) 0.8587(8) 0.2001(6) 0.056(2) Uani 1 1 d .
H14A H 1.1441 0.8433 0.2440 0.067 Uiso 1 1 calc R
C15 C 1.3282(9) 0.8777(9) 0.2448(7) 0.066(3) Uani 1 1 d .
H15A H 1.3529 0.8792 0.3181 0.079 Uiso 1 1 calc R
C16 C 1.4217(10) 0.8953(10) 0.1828(8) 0.074(3) Uani 1 1 d .
C17 C 1.3782(10) 0.8961(10) 0.0741(8) 0.074(3) Uani 1 1 d .
H17A H 1.4359 0.9075 0.0285 0.089 Uiso 1 1 calc R
C18 C 1.2502(9) 0.8798(8) 0.0359(7) 0.061(2) Uani 1 1 d .
H18A H 1.2235 0.8823 -0.0368 0.073 Uiso 1 1 calc R
C19 C 1.5639(12) 0.9198(15) 0.2310(10) 0.121(5) Uani 1 1 d .
H19A H 1.5754 0.9187 0.3066 0.181 Uiso 1 1 calc R
H19B H 1.6123 0.9993 0.2123 0.181 Uiso 1 1 calc R
H19C H 1.5944 0.8568 0.2048 0.181 Uiso 1 1 calc R
C20 C 0.6924(10) 0.8149(9) -0.1220(7) 0.067(3) Uani 1 1 d .
H20A H 0.7497 0.8623 -0.1610 0.080 Uiso 1 1 calc R
C21 C 0.5630(10) 0.7809(9) -0.1663(7) 0.070(3) Uani 1 1 d .
H21A H 0.5347 0.8050 -0.2333 0.084 Uiso 1 1 calc R
C22 C 0.4751(11) 0.7112(10) -0.1121(7) 0.075(3) Uani 1 1 d .
C23 C 0.5253(11) 0.6797(11) -0.0153(8) 0.086(3) Uani 1 1 d .
H23A H 0.4693 0.6325 0.0248 0.103 Uiso 1 1 calc R
C24 C 0.6565(9) 0.7156(9) 0.0248(7) 0.065(3) Uani 1 1 d .
H24A H 0.6863 0.6902 0.0909 0.078 Uiso 1 1 calc R
C25 C 0.3313(11) 0.6723(14) -0.1567(9) 0.110(5) Uani 1 1 d .
H25A H 0.3150 0.7061 -0.2243 0.165 Uiso 1 1 calc R
H25B H 0.2883 0.7023 -0.1093 0.165 Uiso 1 1 calc R
H25C H 0.2988 0.5836 -0.1648 0.165 Uiso 1 1 calc R

loop_
_atom_site_aniso_label
_atom_site_aniso_U_11
_atom_site_aniso_U_22
_atom_site_aniso_U_33
_atom_site_aniso_U_23
_atom_site_aniso_U_13
_atom_site_aniso_U_12
Ni1 0.0546(8) 0.0426(6) 0.0417(6) 0.0026(4) 0.0159(5) 0.0132(5)
Ni2 0.0556(8) 0.0452(7) 0.0413(6) 0.0040(4) 0.0166(5) 0.0147(5)
Cl1 0.122(3) 0.0722(17) 0.0599(14) 0.0095(12) 0.0317(15) 0.0297(17)
O1 0.063(4) 0.051(3) 0.047(3) 0.001(2) 0.018(3) 0.020(3)
O2 0.073(4) 0.043(3) 0.041(3) 0.011(2) 0.023(3) 0.014(3)
O3 0.315(16) 0.074(6) 0.120(7) 0.025(5) 0.102(9) 0.094(8)
O4 0.213(11) 0.091(6) 0.063(4) 0.032(4) 0.034(5) 0.048(6)
O5 0.250(14) 0.131(8) 0.126(7) 0.040(6) 0.130(8) 0.099(9)
O6 0.120(11) 0.269(18) 0.171(11) 0.002(11) -0.023(9) 0.009(11)
N1 0.060(5) 0.043(4) 0.042(3) 0.008(3) 0.014(3) 0.011(3)
N2 0.047(4) 0.052(4) 0.040(3) 0.005(3) 0.014(3) 0.013(3)
N3 0.103(7) 0.051(4) 0.053(4) 0.009(3) 0.030(4) 0.023(4)
N4 0.065(5) 0.045(4) 0.040(3) 0.004(3) 0.016(3) 0.020(3)
N5 0.057(4) 0.043(4) 0.046(3) 0.004(3) 0.014(3) 0.015(3)
N6 0.062(5) 0.057(4) 0.044(3) 0.003(3) 0.024(3) 0.012(4)
N7 0.063(5) 0.054(4) 0.054(4) 0.007(3) 0.010(3) 0.023(4)
N8 0.061(5) 0.050(4) 0.048(4) 0.010(3) 0.020(3) 0.018(3)
C1 0.081(7) 0.043(5) 0.051(4) 0.013(4) 0.024(4) 0.021(4)
C2 0.082(7) 0.041(5) 0.063(5) -0.003(4) 0.018(5) 0.008(5)
C3 0.092(8) 0.048(5) 0.068(6) -0.008(4) 0.024(5) 0.018(5)
C4 0.082(7) 0.055(5) 0.049(4) 0.005(4) 0.023(4) 0.026(5)
C5 0.057(6) 0.041(4) 0.050(4) 0.002(3) 0.009(4) 0.010(4)
C6 0.047(5) 0.048(4) 0.040(4) 0.000(3) 0.010(3) 0.013(4)
C8 0.070(6) 0.056(5) 0.051(4) 0.003(4) 0.023(4) 0.019(5)
C9 0.099(8) 0.075(7) 0.046(5) 0.001(4) 0.027(5) 0.035(6)
C10 0.096(8) 0.075(7) 0.052(5) 0.004(5) 0.030(5) 0.023(6)
C11 0.093(8) 0.057(6) 0.057(5) 0.008(4) 0.027(5) 0.021(5)
C12 0.053(5) 0.058(5) 0.039(4) -0.002(4) 0.009(3) 0.012(4)
C13 0.064(6) 0.045(5) 0.053(5) 0.008(4) 0.018(4) 0.011(4)
C14 0.052(6) 0.061(5) 0.055(5) 0.003(4) 0.016(4) 0.015(4)
C15 0.047(6) 0.084(7) 0.061(5) -0.004(5) 0.001(4) 0.018(5)
C16 0.050(6) 0.082(7) 0.084(7) -0.006(5) 0.003(5) 0.015(5)
C17 0.058(7) 0.088(8) 0.071(6) 0.001(5) 0.018(5) 0.012(6)
C18 0.054(6) 0.067(6) 0.063(5) 0.008(4) 0.023(4) 0.013(5)
C19 0.060(8) 0.169(15) 0.117(10) 0.010(9) 0.003(7) 0.020(9)
C20 0.060(6) 0.067(6) 0.069(6) 0.010(5) 0.012(5) 0.013(5)
C21 0.072(7) 0.079(7) 0.053(5) 0.002(5) 0.002(5) 0.019(6)
C22 0.076(8) 0.081(7) 0.060(6) -0.009(5) 0.003(5) 0.018(6)
C23 0.061(7) 0.114(9) 0.070(6) 0.011(6) 0.017(5) 0.006(6)
C24 0.048(6) 0.082(7) 0.061(5) 0.017(5) 0.015(4) 0.009(5)
C25 0.055(8) 0.151(13) 0.095(8) -0.011(8) -0.008(6) 0.003(8)

loop_
_atom_type_symbol
_atom_type_description
_atom_type_scat_dispersion_real
_atom_type_scat_dispersion_imag
_atom_type_scat_source
C C 0.0033 0.0016 'International Tables Vol C Tables 4.2.6.8 and 6.1.1.4'
H H 0.0000 0.0000 'International Tables Vol C Tables 4.2.6.8 and 6.1.1.4'
N N 0.0061 0.0033 'International Tables Vol C Tables 4.2.6.8 and 6.1.1.4'
O O 0.0106 0.0060 'International Tables Vol C Tables 4.2.6.8 and 6.1.1.4'
Ni Ni 0.3393 1.1124 'International Tables Vol C Tables 4.2.6.8 and 6.1.1.4'
Cl Cl 0.1484 0.1585 'International Tables Vol C Tables 4.2.6.8 and 6.1.1.4'

loop_
_geom_angle_atom_site_label_1
_geom_angle_atom_site_label_2
_geom_angle_atom_site_label_3
_geom_angle
_geom_angle_site_symmetry_1
_geom_angle_site_symmetry_3
O1 Ni1 N5 170.0(2) . .
O1 Ni1 O2 86.0(2) . 2_775
N5 Ni1 O2 103.6(2) . 2_775
O1 Ni1 N4 93.1(2) . .
N5 Ni1 N4 77.5(2) . .
O2 Ni1 N4 175.7(3) 2_775 .
O1 Ni1 N8 88.6(2) . .
N5 Ni1 N8 89.1(3) . .
O2 Ni1 N8 88.7(3) 2_775 .
N4 Ni1 N8 95.5(3) . .
O1 Ni1 N7 89.5(2) . .
N5 Ni1 N7 92.7(3) . .
O2 Ni1 N7 91.6(3) 2_775 .
N4 Ni1 N7 84.1(3) . .
N8 Ni1 N7 178.0(2) . .
O2 Ni2 N2 90.6(2) 2_775 .
O2 Ni2 N6 84.4(2) 2_775 2_775
N2 Ni2 N6 174.0(3) . 2_775
O2 Ni2 N1 173.9(3) 2_775 .
N2 Ni2 N1 83.2(3) . .
N6 Ni2 N1 101.8(3) 2_775 .
O6 Cl1 O4 106.0(8) . .
O6 Cl1 O5 105.8(8) . .
O4 Cl1 O5 110.7(7) . .
O6 Cl1 O3 114.3(10) . .
O4 Cl1 O3 110.2(5) . .
O5 Cl1 O3 109.8(6) . .
N2 O1 Ni1 115.6(4) . .
N5 O2 Ni2 115.1(4) . 2_775
N5 O2 Ni1 124.3(4) . 2_775
Ni2 O2 Ni1 120.5(3) 2_775 2_775
C8 N1 C12 117.4(6) . .
C8 N1 Ni2 128.0(5) . .
C12 N1 Ni2 114.7(5) . .
C13 N2 O1 116.2(7) . .
C13 N2 Ni2 117.5(5) . .
O1 N2 Ni2 126.1(4) . .
C13 N3 H3A 120.0 . .
C13 N3 H3B 120.0 . .
H3A N3 H3B 120.0 . .
C1 N4 C5 118.7(7) . .
C1 N4 Ni1 125.6(5) . .
C5 N4 Ni1 115.0(5) . .
C6 N5 O2 109.5(6) . .
C6 N5 Ni1 117.8(5) . .
O2 N5 Ni1 131.1(5) . .
C6 N6 Ni2 111.7(5) . 2_775
C6 N6 H6A 124.1 . .
Ni2 N6 H6A 124.1 2_775 .
C24 N7 C20 114.9(8) . .
C24 N7 Ni1 122.2(6) . .
C20 N7 Ni1 122.5(6) . .
C18 N8 C14 114.5(8) . .
C18 N8 Ni1 125.1(6) . .
C14 N8 Ni1 120.3(5) . .
N4 C1 C2 123.2(7) . .
N4 C1 H1A 118.4 . .
C2 C1 H1A 118.4 . .
C3 C2 C1 118.9(8) . .
C3 C2 H2A 120.6 . .
C1 C2 H2A 120.6 . .
C2 C3 C4 118.2(8) . .
C2 C3 H3C 120.9 . .
C4 C3 H3C 120.9 . .
C5 C4 C3 119.8(7) . .
C5 C4 H4A 120.1 . .
C3 C4 H4A 120.1 . .
C4 C5 N4 121.2(7) . .
C4 C5 C6 124.3(7) . .
N4 C5 C6 114.2(7) . .
N5 C6 N6 118.8(7) . .
N5 C6 C5 114.2(6) . .
N6 C6 C5 126.9(7) . .
N1 C8 C9 122.9(8) . .
N1 C8 H8A 118.6 . .
C9 C8 H8A 118.6 . .
C8 C9 C10 118.0(8) . .
C8 C9 H9A 121.0 . .
C10 C9 H9A 121.0 . .
C11 C10 C9 119.7(8) . .
C11 C10 H10A 120.2 . .
C9 C10 H10A 120.2 . .
C10 C11 C12 119.3(9) . .
C10 C11 H11A 120.3 . .
C12 C11 H11A 120.3 . .
N1 C12 C11 122.7(8) . .
N1 C12 C13 112.4(6) . .
C11 C12 C13 124.8(8) . .
N2 C13 N3 123.1(8) . .
N2 C13 C12 111.9(7) . .
N3 C13 C12 124.9(7) . .
C15 C14 N8 124.4(8) . .
C15 C14 H14A 117.8 . .
N8 C14 H14A 117.8 . .
C14 C15 C16 120.5(9) . .
C14 C15 H15A 119.7 . .
C16 C15 H15A 119.7 . .
C17 C16 C15 116.5(9) . .
C17 C16 C19 121.5(10) . .
C15 C16 C19 121.9(10) . .
C18 C17 C16 118.9(9) . .
C18 C17 H17A 120.6 . .
C16 C17 H17A 120.6 . .
N8 C18 C17 125.2(9) . .
N8 C18 H18A 117.4 . .
C17 C18 H18A 117.4 . .
C16 C19 H19A 109.5 . .
C16 C19 H19B 109.5 . .
H19A C19 H19B 109.5 . .
C16 C19 H19C 109.5 . .
H19A C19 H19C 109.5 . .
H19B C19 H19C 109.5 . .
N7 C20 C21 124.6(9) . .
N7 C20 H20A 117.7 . .
C21 C20 H20A 117.7 . .
C20 C21 C22 119.9(9) . .
C20 C21 H21A 120.1 . .
C22 C21 H21A 120.1 . .
C23 C22 C21 116.0(10) . .
C23 C22 C25 121.9(10) . .
C21 C22 C25 122.1(9) . .
C22 C23 C24 121.6(10) . .
C22 C23 H23A 119.2 . .
C24 C23 H23A 119.2 . .
N7 C24 C23 123.1(8) . .
N7 C24 H24A 118.5 . .
C23 C24 H24A 118.5 . .
C22 C25 H25A 109.5 . .
C22 C25 H25B 109.5 . .
H25A C25 H25B 109.5 . .
C22 C25 H25C 109.5 . .
H25A C25 H25C 109.5 . .
H25B C25 H25C 109.5 . .

loop_
_geom_bond_atom_site_label_1
_geom_bond_atom_site_label_2
_geom_bond_distance
_geom_bond_site_symmetry_2
Ni1 O1 2.013(5) .
Ni1 N5 2.027(6) .
Ni1 O2 2.046(5) 2_775
Ni1 N4 2.087(6) .
Ni1 N8 2.172(7) .
Ni1 N7 2.190(8) .
Ni2 O2 1.812(5) 2_775
Ni2 N2 1.852(7) .
Ni2 N6 1.851(7) 2_775
Ni2 N1 1.884(6) .
Cl1 O6 1.382(12) .
Cl1 O4 1.400(7) .
Cl1 O5 1.404(8) .
Cl1 O3 1.412(8) .
O1 N2 1.366(8) .
O2 N5 1.418(8) .
O2 Ni2 1.812(5) 2_775
O2 Ni1 2.046(5) 2_775
N1 C8 1.342(10) .
N1 C12 1.351(10) .
N2 C13 1.318(9) .
N3 C13 1.324(10) .
N3 H3A 0.8600 .
N3 H3B 0.8600 .
N4 C1 1.321(10) .
N4 C5 1.365(9) .
N5 C6 1.333(9) .
N6 C6 1.346(9) .
N6 Ni2 1.851(7) 2_775
N6 H6A 0.8600 .
N7 C24 1.324(10) .
N7 C20 1.342(10) .
N8 C18 1.346(10) .
N8 C14 1.355(10) .
C1 C2 1.383(12) .
C1 H1A 0.9300 .
C2 C3 1.369(11) .
C2 H2A 0.9300 .
C3 C4 1.410(12) .
C3 H3C 0.9300 .
C4 C5 1.359(11) .
C4 H4A 0.9300 .
C5 C6 1.459(11) .
C8 C9 1.383(11) .
C8 H8A 0.9300 .
C9 C10 1.395(13) .
C9 H9A 0.9300 .
C10 C11 1.348(13) .
C10 H10A 0.9300 .
C11 C12 1.378(11) .
C11 H11A 0.9300 .
C12 C13 1.472(11) .
C14 C15 1.329(12) .
C14 H14A 0.9300 .
C15 C16 1.395(13) .
C15 H15A 0.9300 .
C16 C17 1.392(13) .
C16 C19 1.509(15) .
C17 C18 1.355(13) .
C17 H17A 0.9300 .
C18 H18A 0.9300 .
C19 H19A 0.9600 .
C19 H19B 0.9600 .
C19 H19C 0.9600 .
C20 C21 1.364(13) .
C20 H20A 0.9300 .
C21 C22 1.365(13) .
C21 H21A 0.9300 .
C22 C23 1.357(13) .
C22 C25 1.504(15) .
C23 C24 1.371(13) .
C23 H23A 0.9300 .
C24 H24A 0.9300 .
C25 H25A 0.9600 .
C25 H25B 0.9600 .
C25 H25C 0.9600 .
